data_7125208
loop_
_publ_author_name
'Miyano, Tetsuya'
'Sakai, Tatsuya'
'Hisaki, Ichiro'
'Ichida, Hideki'
'Kanematsu, Yasuo'
'Tohnai, Norimitsu'

_publ_section_title
;
 Hierarchical construction of SHG-active polar crystals by using
 multi-component crystals.
;
_journal_issue 94
_journal_name_full 'Chemical communications (Cambridge, England)'
_journal_page_first 13710
_journal_page_last 13713
_journal_paper_doi 10.1039/c6cc07544d
_journal_volume 52
_journal_year 2016
_chemical_absolute_configuration 'CHOOSE rm ad rmad syn or unk'
_chemical_formula_moiety 'C24 H29 Cl N4 O5 S'
_chemical_formula_sum 'C24 H29 Cl N4 O5 S'
_chemical_formula_weight 521.03
_chemical_name_systematic
'(E)-4-((4-aminophenyl)diazenyl)benzenesulfonic acid/(R)-1-(4-chlorophenyl)ethan-1-amine/dioxane'
_space_group_crystal_system monoclinic
_space_group_IT_number 4
_space_group_name_Hall 'P 2yb'
_space_group_name_H-M_alt 'P 1 21 1'
_atom_sites_solution_hydrogens geom
_atom_sites_solution_primary direct
_atom_sites_solution_secondary difmap
_audit_update_record
;
2016-09-14 deposited with the CCDC.
2016-10-25 downloaded from the CCDC.
;
_cell_angle_alpha 90.0000
_cell_angle_beta 105.2470(9)
_cell_angle_gamma 90.0000
_cell_formula_units_Z 2
_cell_length_a 6.00155(11)
_cell_length_b 26.1427(5)
_cell_length_c 8.40735(15)
_cell_measurement_reflns_used 12456
_cell_measurement_temperature 213
_cell_measurement_theta_max 68.17
_cell_measurement_theta_min 3.38
_cell_volume 1272.66(4)
_computing_cell_refinement 'RAPID AUTO'
_computing_data_collection 'RAPID AUTO (Rigaku, ????)'
_computing_data_reduction 'RAPID AUTO'
_computing_molecular_graphics 'CrystalStructure 4.2'
_computing_publication_material 'CrystalStructure 4.2 (Rigaku, 2015)'
_computing_structure_refinement 'SHELXL Version 2014/7 (Sheldrick, 2008)'
_computing_structure_solution 'SHELXT Version 2014/5 (Sheldrick, 2014)'
_diffrn_ambient_temperature 213
_diffrn_detector_area_resol_mean 10.000
_diffrn_measured_fraction_theta_full 0.982
_diffrn_measured_fraction_theta_max 0.981
_diffrn_measurement_device_type 'Rigaku R-AXIS RAPID'
_diffrn_measurement_method \w
_diffrn_radiation_type 'Cu K\a'
_diffrn_radiation_wavelength 1.54187
_diffrn_reflns_av_R_equivalents 0.0955
_diffrn_reflns_Laue_measured_fraction_full 0.982
_diffrn_reflns_Laue_measured_fraction_max 0.981
_diffrn_reflns_limit_h_max 6
_diffrn_reflns_limit_h_min -6
_diffrn_reflns_limit_k_max 30
_diffrn_reflns_limit_k_min -31
_diffrn_reflns_limit_l_max 9
_diffrn_reflns_limit_l_min -10
_diffrn_reflns_number 13914
_diffrn_reflns_point_group_measured_fraction_full 0.969
_diffrn_reflns_point_group_measured_fraction_max 0.967
_diffrn_reflns_theta_full 67.687
_diffrn_reflns_theta_max 68.170
_diffrn_reflns_theta_min 3.381
_diffrn_standards_number 0
_exptl_absorpt_coefficient_mu 2.452
_exptl_absorpt_correction_T_max 0.783
_exptl_absorpt_correction_T_min 0.577
_exptl_absorpt_correction_type multi-scan
_exptl_absorpt_process_details 'ABSCOR (Rigaku, 1995)'
_exptl_crystal_colour red
_exptl_crystal_density_diffrn 1.360
_exptl_crystal_density_method 'not measured'
_exptl_crystal_description platelet
_exptl_crystal_F_000 548.00
_exptl_crystal_recrystallization_method 'Re-crystallisation from solvent: methanol/dioxane'
_exptl_crystal_size_max 0.600
_exptl_crystal_size_mid 0.300
_exptl_crystal_size_min 0.100
_refine_diff_density_max 0.21
_refine_diff_density_min -0.34
_refine_ls_abs_structure_details
;
 Flack x determined using 1462 quotients [(I+)-(I-)]/[(I+)+(I-)]
 (Parsons, Flack and Wagner, Acta Cryst. B69 (2013) 249-259).
;
_refine_ls_abs_structure_Flack 0.011(10)
_refine_ls_extinction_method none
_refine_ls_goodness_of_fit_ref 0.996
_refine_ls_hydrogen_treatment constr
_refine_ls_number_parameters 318
_refine_ls_number_reflns 4492
_refine_ls_number_restraints 1
_refine_ls_R_factor_all 0.0552
_refine_ls_R_factor_gt 0.0499
_refine_ls_shift/su_max 0.000
_refine_ls_structure_factor_coef Fsqd
_refine_ls_weighting_details 'w = 1/[\s^2^(Fo^2^)+(0.0384P)^2^] where P=(Fo^2^+2Fc^2^)/3'
_refine_ls_weighting_scheme calc
_refine_ls_wR_factor_gt 0.1047
_refine_ls_wR_factor_ref 0.1086
_reflns_Friedel_coverage 0.926
_reflns_Friedel_fraction_full 0.957
_reflns_Friedel_fraction_max 0.953
_reflns_number_gt 3930
_reflns_number_total 4492
_reflns_threshold_expression F^2^>2.0\s(F^2^)
_cod_data_source_file c6cc07544d2.cif
_cod_data_source_block 1-Dioxane
_cod_database_code 7125208

loop_
_space_group_symop_id
_space_group_symop_operation_xyz
1 +X,+Y,+Z
2 -X,1/2+Y,-Z

loop_
_atom_site_label
_atom_site_type_symbol
_atom_site_fract_x
_atom_site_fract_y
_atom_site_fract_z
_atom_site_U_iso_or_equiv
_atom_site_adp_type
_atom_site_occupancy
_atom_site_site_symmetry_order
_atom_site_calc_flag
_atom_site_refinement_flags_posn
_atom_site_refinement_flags_adp
Cl1 Cl 0.1871(3) 0.61243(5) 0.44698(18) 0.0740(5) Uani 1 1 d . .
S1 S 0.48882(18) 0.37781(4) 0.29134(13) 0.0378(3) Uani 1 1 d . .
O1 O 0.2450(5) 0.37887(11) 0.2898(3) 0.0421(7) Uani 1 1 d . .
O2 O 0.6335(5) 0.37549(12) 0.4593(4) 0.0525(8) Uani 1 1 d . .
O3 O 0.5420(6) 0.33923(11) 0.1849(4) 0.0559(9) Uani 1 1 d . .
O4 O 0.3174(6) 0.26903(12) 0.7273(4) 0.0497(8) Uani 1 1 d . .
O5 O 0.6842(6) 0.22115(16) 0.6318(5) 0.0723(11) Uani 1 1 d . .
N1 N 0.6735(7) 0.58154(14) 0.0336(5) 0.0442(9) Uani 1 1 d . .
N2 N 0.8475(7) 0.58558(14) -0.0233(5) 0.0445(9) Uani 1 1 d . .
N3 N 1.0314(7) 0.77941(14) -0.2358(5) 0.0546(11) Uani 1 1 d . .
H3A H 1.1449 0.7833 -0.2793 0.066 Uiso 1 1 calc R U
H3B H 0.9467 0.8052 -0.2262 0.066 Uiso 1 1 calc R U
N4 N 0.1212(6) 0.36202(13) 0.5817(4) 0.0439(9) Uani 1 1 d . .
H4A H 0.1832 0.3693 0.4991 0.053 Uiso 1 1 calc R U
H4B H -0.0319 0.3643 0.5465 0.053 Uiso 1 1 calc R U
H4C H 0.1606 0.3304 0.6173 0.053 Uiso 1 1 calc R U
C1 C 0.5444(8) 0.43797(16) 0.2100(5) 0.0366(10) Uani 1 1 d . .
C2 C 0.4073(8) 0.47931(15) 0.2199(5) 0.0405(11) Uani 1 1 d . .
H2 H 0.2838 0.4759 0.2667 0.049 Uiso 1 1 calc R U
C3 C 0.4555(8) 0.52633(16) 0.1590(6) 0.0431(11) Uani 1 1 d . .
H3 H 0.3641 0.5546 0.1655 0.052 Uiso 1 1 calc R U
C4 C 0.6381(8) 0.53131(16) 0.0891(5) 0.0403(10) Uani 1 1 d . .
C5 C 0.7768(8) 0.48900(17) 0.0805(5) 0.0429(11) Uani 1 1 d . .
H5 H 0.9007 0.4924 0.0341 0.051 Uiso 1 1 calc R U
C6 C 0.7304(8) 0.44227(16) 0.1408(5) 0.0408(10) Uani 1 1 d . .
H6 H 0.8221 0.4140 0.1353 0.049 Uiso 1 1 calc R U
C7 C 0.8836(8) 0.63543(16) -0.0759(5) 0.0411(11) Uani 1 1 d . .
C8 C 0.7490(8) 0.67772(16) -0.0603(5) 0.0417(10) Uani 1 1 d . .
H8 H 0.6247 0.6738 -0.0147 0.050 Uiso 1 1 calc R U
C9 C 0.7994(8) 0.72483(17) -0.1119(5) 0.0429(11) Uani 1 1 d . .
H9 H 0.7087 0.7527 -0.1007 0.052 Uiso 1 1 calc R U
C10 C 0.9852(8) 0.73191(16) -0.1813(6) 0.0420(11) Uani 1 1 d . .
C11 C 1.1210(8) 0.68980(16) -0.1960(6) 0.0467(11) Uani 1 1 d . .
H11 H 1.2450 0.6937 -0.2420 0.056 Uiso 1 1 calc R U
C12 C 1.0718(9) 0.64247(16) -0.1425(6) 0.0459(11) Uani 1 1 d . .
H12 H 1.1651 0.6147 -0.1507 0.055 Uiso 1 1 calc R U
C13 C 0.2001(8) 0.45297(18) 0.6557(6) 0.0471(11) Uani 1 1 d . .
C14 C -0.0057(9) 0.47573(17) 0.5719(6) 0.0528(13) Uani 1 1 d . .
H14 H -0.1430 0.4576 0.5573 0.063 Uiso 1 1 calc R U
C15 C -0.0116(10) 0.52464(18) 0.5095(6) 0.0537(12) Uani 1 1 d . .
H15 H -0.1512 0.5392 0.4524 0.064 Uiso 1 1 calc R U
C16 C 0.1907(10) 0.55178(19) 0.5325(6) 0.0536(13) Uani 1 1 d . .
C17 C 0.3968(10) 0.5305(2) 0.6179(7) 0.0626(15) Uani 1 1 d . .
H17 H 0.5331 0.5490 0.6347 0.075 Uiso 1 1 calc R U
C18 C 0.4004(9) 0.48177(19) 0.6780(6) 0.0531(13) Uani 1 1 d . .
H18 H 0.5406 0.4676 0.7353 0.064 Uiso 1 1 calc R U
C19 C 0.2092(8) 0.39952(18) 0.7213(5) 0.0471(11) Uani 1 1 d . .
H19 H 0.3713 0.3913 0.7733 0.057 Uiso 1 1 calc R U
C20 C 0.0743(9) 0.39134(19) 0.8479(6) 0.0586(14) Uani 1 1 d . .
H20A H 0.1375 0.4125 0.9424 0.070 Uiso 1 1 calc R U
H20B H 0.0844 0.3561 0.8808 0.070 Uiso 1 1 calc R U
H20C H -0.0845 0.4003 0.8010 0.070 Uiso 1 1 calc R U
C21 C 0.5494(9) 0.26959(18) 0.8315(6) 0.0506(12) Uani 1 1 d . .
H21A H 0.5710 0.2412 0.9083 0.061 Uiso 1 1 calc R U
H21B H 0.5762 0.3011 0.8945 0.061 Uiso 1 1 calc R U
C22 C 0.7184(9) 0.2654(2) 0.7288(7) 0.0603(14) Uani 1 1 d . .
H22A H 0.7032 0.2952 0.6577 0.072 Uiso 1 1 calc R U
H22B H 0.8741 0.2652 0.8007 0.072 Uiso 1 1 calc R U
C23 C 0.4505(10) 0.2208(2) 0.5273(7) 0.0710(17) Uani 1 1 d . .
H23A H 0.4251 0.1898 0.4614 0.085 Uiso 1 1 calc R U
H23B H 0.4281 0.2498 0.4529 0.085 Uiso 1 1 calc R U
C24 C 0.2798(10) 0.2233(2) 0.6298(6) 0.0588(14) Uani 1 1 d . .
H24A H 0.1238 0.2232 0.5584 0.071 Uiso 1 1 calc R U
H24B H 0.2978 0.1936 0.7012 0.071 Uiso 1 1 calc R U

loop_
_atom_site_aniso_label
_atom_site_aniso_U_11
_atom_site_aniso_U_22
_atom_site_aniso_U_33
_atom_site_aniso_U_23
_atom_site_aniso_U_13
_atom_site_aniso_U_12
Cl1 0.1002(12) 0.0454(7) 0.0819(10) -0.0041(7) 0.0339(9) -0.0089(7)
S1 0.0383(6) 0.0307(5) 0.0455(6) 0.0022(5) 0.0128(4) 0.0009(5)
O1 0.0360(16) 0.0409(15) 0.0528(17) 0.0045(15) 0.0177(13) 0.0008(14)
O2 0.054(2) 0.0459(16) 0.0536(19) 0.0160(16) 0.0065(15) -0.0045(16)
O3 0.059(2) 0.0359(17) 0.080(3) -0.0054(15) 0.031(2) 0.0013(15)
O4 0.045(2) 0.0495(18) 0.054(2) -0.0008(15) 0.0119(16) 0.0043(15)
O5 0.054(2) 0.091(3) 0.069(3) -0.018(2) 0.010(2) 0.024(2)
N1 0.045(2) 0.039(2) 0.050(2) 0.0062(16) 0.0161(19) 0.0021(17)
N2 0.049(2) 0.037(2) 0.051(2) 0.0045(17) 0.0190(19) 0.0047(18)
N3 0.049(3) 0.042(2) 0.074(3) 0.012(2) 0.019(2) 0.0011(18)
N4 0.045(2) 0.044(2) 0.045(2) 0.0005(15) 0.0163(18) 0.0035(17)
C1 0.041(3) 0.031(2) 0.039(2) 0.0023(17) 0.012(2) -0.0011(18)
C2 0.037(3) 0.040(2) 0.046(3) 0.0020(19) 0.015(2) 0.0045(19)
C3 0.042(3) 0.036(2) 0.053(3) 0.0006(19) 0.016(2) 0.007(2)
C4 0.042(3) 0.035(2) 0.044(3) 0.0049(18) 0.012(2) 0.0026(19)
C5 0.041(3) 0.043(2) 0.048(3) 0.005(2) 0.017(2) 0.002(2)
C6 0.038(3) 0.039(2) 0.049(3) 0.0033(19) 0.020(2) 0.0063(19)
C7 0.043(3) 0.037(2) 0.043(3) 0.0030(18) 0.011(2) 0.0007(19)
C8 0.042(3) 0.041(2) 0.044(3) 0.0007(19) 0.013(2) 0.005(2)
C9 0.043(3) 0.039(2) 0.047(3) 0.000(2) 0.012(2) 0.009(2)
C10 0.041(3) 0.038(2) 0.041(3) 0.0018(19) 0.000(2) -0.003(2)
C11 0.042(3) 0.046(3) 0.054(3) 0.007(2) 0.017(2) 0.000(2)
C12 0.047(3) 0.038(2) 0.056(3) 0.004(2) 0.020(2) 0.009(2)
C13 0.046(3) 0.050(3) 0.045(3) -0.009(2) 0.011(2) 0.003(2)
C14 0.047(3) 0.045(3) 0.062(3) -0.006(2) 0.005(2) -0.004(2)
C15 0.058(3) 0.046(3) 0.055(3) -0.005(2) 0.012(2) 0.001(2)
C16 0.068(4) 0.044(3) 0.052(3) -0.011(2) 0.021(3) -0.006(3)
C17 0.058(4) 0.058(3) 0.070(4) -0.011(3) 0.016(3) -0.013(3)
C18 0.044(3) 0.060(3) 0.052(3) -0.008(2) 0.006(2) 0.000(2)
C19 0.046(3) 0.050(3) 0.041(3) -0.003(2) 0.004(2) 0.005(2)
C20 0.070(4) 0.063(3) 0.042(3) 0.000(2) 0.014(3) 0.011(3)
C21 0.052(3) 0.047(3) 0.051(3) 0.001(2) 0.010(2) -0.005(2)
C22 0.044(3) 0.069(4) 0.067(4) 0.014(3) 0.011(3) 0.001(3)
C23 0.071(4) 0.074(4) 0.061(4) -0.017(3) 0.006(3) 0.019(3)
C24 0.057(3) 0.052(3) 0.060(3) -0.002(2) 0.002(3) -0.005(3)

loop_
_atom_type_symbol
_atom_type_description
_atom_type_scat_dispersion_real
_atom_type_scat_dispersion_imag
_atom_type_scat_source
C C 0.0181 0.0091
;
International Tables for Crystallography
(Vol. C, Tables 4.2.6.8 and 6.1.1.4)
;
H H 0.0000 0.0000
;
International Tables for Crystallography
(Vol. C, Table 6.1.1.4)
;
Cl Cl 0.3639 0.7018
;
International Tables for Crystallography
(Vol. C, Tables 4.2.6.8 and 6.1.1.4)
;
N N 0.0311 0.0180
;
International Tables for Crystallography
(Vol. C, Tables 4.2.6.8 and 6.1.1.4)
;
O O 0.0492 0.0322
;
International Tables for Crystallography
(Vol. C, Tables 4.2.6.8 and 6.1.1.4)
;
S S 0.3331 0.5567
;
International Tables for Crystallography
(Vol. C, Tables 4.2.6.8 and 6.1.1.4)
;

loop_
_geom_angle_atom_site_label_1
_geom_angle_atom_site_label_2
_geom_angle_atom_site_label_3
_geom_angle
O3 S1 O2 113.7(2)
O3 S1 O1 113.18(19)
O2 S1 O1 110.55(18)
O3 S1 C1 106.6(2)
O2 S1 C1 106.61(19)
O1 S1 C1 105.56(18)
C24 O4 C21 109.8(4)
C22 O5 C23 109.3(4)
N2 N1 C4 114.2(4)
N1 N2 C7 114.0(4)
C10 N3 H3A 120.0
C10 N3 H3B 120.0
H3A N3 H3B 120.0
C19 N4 H4A 109.5
C19 N4 H4B 109.5
H4A N4 H4B 109.5
C19 N4 H4C 109.5
H4A N4 H4C 109.5
H4B N4 H4C 109.5
C2 C1 C6 121.4(4)
C2 C1 S1 119.7(3)
C6 C1 S1 118.9(3)
C1 C2 C3 119.2(4)
C1 C2 H2 120.4
C3 C2 H2 120.4
C4 C3 C2 120.4(4)
C4 C3 H3 119.8
C2 C3 H3 119.8
C3 C4 C5 119.9(4)
C3 C4 N1 115.4(4)
C5 C4 N1 124.7(4)
C6 C5 C4 120.1(4)
C6 C5 H5 120.0
C4 C5 H5 120.0
C5 C6 C1 119.1(4)
C5 C6 H6 120.4
C1 C6 H6 120.4
C8 C7 C12 118.8(4)
C8 C7 N2 124.2(4)
C12 C7 N2 117.0(4)
C9 C8 C7 120.2(4)
C9 C8 H8 119.9
C7 C8 H8 119.9
C8 C9 C10 121.2(4)
C8 C9 H9 119.4
C10 C9 H9 119.4
N3 C10 C11 120.6(4)
N3 C10 C9 120.7(4)
C11 C10 C9 118.7(4)
C12 C11 C10 120.1(4)
C12 C11 H11 120.0
C10 C11 H11 120.0
C11 C12 C7 121.0(4)
C11 C12 H12 119.5
C7 C12 H12 119.5
C14 C13 C18 117.4(5)
C14 C13 C19 122.0(4)
C18 C13 C19 120.6(5)
C15 C14 C13 121.5(5)
C15 C14 H14 119.3
C13 C14 H14 119.3
C16 C15 C14 119.4(5)
C16 C15 H15 120.3
C14 C15 H15 120.3
C17 C16 C15 120.3(5)
C17 C16 Cl1 119.8(4)
C15 C16 Cl1 119.9(5)
C18 C17 C16 119.7(5)
C18 C17 H17 120.2
C16 C17 H17 120.2
C17 C18 C13 121.7(5)
C17 C18 H18 119.1
C13 C18 H18 119.1
C13 C19 C20 114.6(4)
C13 C19 N4 110.3(4)
C20 C19 N4 108.2(4)
C13 C19 H19 107.8
C20 C19 H19 107.8
N4 C19 H19 107.8
C19 C20 H20A 109.5
C19 C20 H20B 109.5
H20A C20 H20B 109.5
C19 C20 H20C 109.5
H20A C20 H20C 109.5
H20B C20 H20C 109.5
O4 C21 C22 110.0(4)
O4 C21 H21A 109.7
C22 C21 H21A 109.7
O4 C21 H21B 109.7
C22 C21 H21B 109.7
H21A C21 H21B 108.2
O5 C22 C21 112.2(4)
O5 C22 H22A 109.2
C21 C22 H22A 109.2
O5 C22 H22B 109.2
C21 C22 H22B 109.2
H22A C22 H22B 107.9
O5 C23 C24 110.5(5)
O5 C23 H23A 109.6
C24 C23 H23A 109.6
O5 C23 H23B 109.6
C24 C23 H23B 109.6
H23A C23 H23B 108.1
O4 C24 C23 109.6(4)
O4 C24 H24A 109.7
C23 C24 H24A 109.7
O4 C24 H24B 109.7
C23 C24 H24B 109.7
H24A C24 H24B 108.2

loop_
_geom_bond_atom_site_label_1
_geom_bond_atom_site_label_2
_geom_bond_distance
Cl1 C16 1.739(5)
S1 O3 1.439(3)
S1 O2 1.451(3)
S1 O1 1.460(3)
S1 C1 1.781(4)
O4 C24 1.434(6)
O4 C21 1.437(6)
O5 C22 1.400(6)
O5 C23 1.446(6)
N1 N2 1.262(5)
N1 C4 1.428(5)
N2 C7 1.411(5)
N3 C10 1.377(5)
N3 H3A 0.8600
N3 H3B 0.8600
N4 C19 1.514(5)
N4 H4A 0.8900
N4 H4B 0.8900
N4 H4C 0.8900
C1 C2 1.374(6)
C1 C6 1.393(5)
C2 C3 1.391(6)
C2 H2 0.9300
C3 C4 1.379(6)
C3 H3 0.9300
C4 C5 1.398(6)
C5 C6 1.379(6)
C5 H5 0.9300
C6 H6 0.9300
C7 C8 1.395(6)
C7 C12 1.399(6)
C8 C9 1.366(6)
C8 H8 0.9300
C9 C10 1.400(6)
C9 H9 0.9300
C10 C11 1.394(6)
C11 C12 1.375(6)
C11 H11 0.9300
C12 H12 0.9300
C13 C14 1.385(7)
C13 C18 1.389(7)
C13 C19 1.498(6)
C14 C15 1.379(6)
C14 H14 0.9300
C15 C16 1.375(7)
C15 H15 0.9300
C16 C17 1.375(7)
C17 C18 1.367(7)
C17 H17 0.9300
C18 H18 0.9300
C19 C20 1.513(6)
C19 H19 0.9800
C20 H20A 0.9600
C20 H20B 0.9600
C20 H20C 0.9600
C21 C22 1.499(7)
C21 H21A 0.9700
C21 H21B 0.9700
C22 H22A 0.9700
C22 H22B 0.9700
C23 C24 1.504(8)
C23 H23A 0.9700
C23 H23B 0.9700
C24 H24A 0.9700
C24 H24B 0.9700

loop_
_geom_hbond_atom_site_label_D
_geom_hbond_atom_site_label_H
_geom_hbond_atom_site_label_A
_geom_hbond_site_symmetry_A
_geom_hbond_distance_DA
_geom_hbond_distance_DH
_geom_hbond_distance_HA
_geom_hbond_angle_DHA
_geom_hbond_publ_flag
N3 H3A O3 2_755 2.934(5) 0.860 2.348 125.7 no
N3 H3B O1 2_655 3.053(5) 0.860 2.236 158.8 no
N4 H4A O1 . 2.779(5) 0.890 1.908 165.9 no
N4 H4B O2 1_455 2.858(5) 0.890 1.971 174.6 no
N4 H4C O4 . 2.835(5) 0.890 1.964 165.8 no

loop_
_geom_torsion_atom_site_label_1
_geom_torsion_atom_site_label_2
_geom_torsion_atom_site_label_3
_geom_torsion_atom_site_label_4
_geom_torsion
C4 N1 N2 C7 -179.2(4)
O3 S1 C1 C2 145.0(4)
O2 S1 C1 C2 -93.2(4)
O1 S1 C1 C2 24.4(4)
O3 S1 C1 C6 -36.4(4)
O2 S1 C1 C6 85.3(4)
O1 S1 C1 C6 -157.1(3)
C6 C1 C2 C3 0.1(6)
S1 C1 C2 C3 178.7(3)
C1 C2 C3 C4 0.3(7)
C2 C3 C4 C5 -0.6(7)
C2 C3 C4 N1 -178.9(4)
N2 N1 C4 C3 177.1(4)
N2 N1 C4 C5 -1.2(6)
C3 C4 C5 C6 0.5(7)
N1 C4 C5 C6 178.7(4)
C4 C5 C6 C1 -0.1(6)
C2 C1 C6 C5 -0.2(6)
S1 C1 C6 C5 -178.8(3)
N1 N2 C7 C8 3.1(6)
N1 N2 C7 C12 -179.1(4)
C12 C7 C8 C9 1.0(6)
N2 C7 C8 C9 178.7(4)
C7 C8 C9 C10 0.1(6)
C8 C9 C10 N3 178.7(4)
C8 C9 C10 C11 -0.6(7)
N3 C10 C11 C12 -179.4(4)
C9 C10 C11 C12 -0.1(7)
C10 C11 C12 C7 1.3(7)
C8 C7 C12 C11 -1.7(7)
N2 C7 C12 C11 -179.6(4)
C18 C13 C14 C15 1.5(7)
C19 C13 C14 C15 -178.8(4)
C13 C14 C15 C16 -0.8(8)
C14 C15 C16 C17 -0.5(8)
C14 C15 C16 Cl1 177.3(4)
C15 C16 C17 C18 1.0(8)
Cl1 C16 C17 C18 -176.8(4)
C16 C17 C18 C13 -0.2(8)
C14 C13 C18 C17 -1.0(7)
C19 C13 C18 C17 179.3(5)
C14 C13 C19 C20 -61.1(6)
C18 C13 C19 C20 118.5(5)
C14 C13 C19 N4 61.2(6)
C18 C13 C19 N4 -119.1(5)
C24 O4 C21 C22 57.3(5)
C23 O5 C22 C21 57.5(6)
O4 C21 C22 O5 -57.9(5)
C22 O5 C23 C24 -58.1(6)
C21 O4 C24 C23 -58.6(5)
O5 C23 C24 O4 59.2(6)
